data_4326410
loop_
_publ_author_name
'Geng Bang Jin'
'S. Skanthakumar'
'Richard G. Haire'
'L. Soderholm'
'James A. Ibers'

_publ_contact_author_address
;
       Chemical Sciences and Engineering Division
       Argonne National Laboratory
       Argonne, IL 60439, USA

       Department of Chemistry
       Northwestern University
       2145 Sheridan Road
       Evanston, IL 60208-3113, USA
;
_publ_contact_author_email gjin@anl.gov
_publ_contact_author_fax '+1 630 252 4225'
_publ_contact_author_name 'Geng Bang Jin'
_publ_contact_author_phone '+1 630 252 3658'
_publ_section_title
;
 Neptunium Thiophosphate Chemistry: Intermediate Behavior between Uranium
 and Plutonium
;
_journal_name_full 'Inorganic Chemistry'
_journal_page_first 9688
_journal_page_last 9695
_journal_paper_doi 10.1021/ic201493w
_journal_volume 50
_journal_year 2011
_chemical_formula_moiety 'Np P S4'
_chemical_formula_sum 'Np P S4'
_chemical_formula_weight 396.21
_chemical_name_common 'Neptunium orthothiophosphate'
_chemical_name_systematic
; 
 ? 
;
_space_group_IT_number 142
_symmetry_cell_setting tetragonal
_symmetry_space_group_name_Hall '-I 4bd 2c'
_symmetry_space_group_name_H-M 'I 41/a c d :2'
_atom_sites_solution_primary direct
_atom_sites_solution_secondary difmap
_audit_creation_method SHELXL-97
_cell_angle_alpha 90.00
_cell_angle_beta 90.00
_cell_angle_gamma 90.00
_cell_formula_units_Z 16
_cell_length_a 10.8525(6)
_cell_length_b 10.8525(6)
_cell_length_c 19.2486(11)
_cell_measurement_reflns_used 8408
_cell_measurement_temperature 296(2)
_cell_measurement_theta_max 33.76
_cell_measurement_theta_min 2.83
_cell_volume 2267.0(2)
_computing_cell_refinement 'APEX2 v2.0-2 (Bruker, 2005)'
_computing_data_collection 'APEX2 v2.1-4 (Bruker, 2007)'
_computing_data_reduction 'SAINT version 7.23a (Bruker, 2005)'
_computing_molecular_graphics 'CrystalMaker for Windows ver. 2.0.6 (2008)'
_computing_publication_material 'SHELXTL-97 (Sheldrick, 1997)'
_computing_structure_refinement 'SHELXL-97 (Sheldrick, 2008)'
_computing_structure_solution 'SHELXS-97 (Sheldrick, 2008)'
_diffrn_ambient_temperature 296(2)
_diffrn_measured_fraction_theta_full 0.990
_diffrn_measured_fraction_theta_max 0.990
_diffrn_measurement_device_type 'Bruker APEX-II CCD'
_diffrn_measurement_method '0.3 wide w/ exposures'
_diffrn_radiation_monochromator graphite
_diffrn_radiation_source 'fine-focus sealed tube'
_diffrn_radiation_type MoK\a
_diffrn_radiation_wavelength 0.71073
_diffrn_reflns_av_R_equivalents 0.0331
_diffrn_reflns_av_sigmaI/netI 0.0137
_diffrn_reflns_limit_h_max 16
_diffrn_reflns_limit_h_min -16
_diffrn_reflns_limit_k_max 16
_diffrn_reflns_limit_k_min -17
_diffrn_reflns_limit_l_max 29
_diffrn_reflns_limit_l_min -29
_diffrn_reflns_number 18925
_diffrn_reflns_theta_full 33.94
_diffrn_reflns_theta_max 33.94
_diffrn_reflns_theta_min 3.40
_exptl_absorpt_coefficient_mu 19.929
_exptl_absorpt_correction_T_max 0.13991
_exptl_absorpt_correction_T_min 0.04230
_exptl_absorpt_correction_type numerical
_exptl_absorpt_process_details 'faces indexed'
_exptl_crystal_colour black
_exptl_crystal_density_diffrn 4.643
_exptl_crystal_description prism
_exptl_crystal_F_000 2752
_exptl_crystal_size_max 0.281
_exptl_crystal_size_mid 0.194
_exptl_crystal_size_min 0.168
_refine_diff_density_max 2.041
_refine_diff_density_min -2.492
_refine_diff_density_rms 0.298
_refine_ls_extinction_coef 0.00165(7)
_refine_ls_extinction_expression Fc^*^=kFc[1+0.001xFc^2^\l^3^/sin(2\q)]^-1/4^
_refine_ls_extinction_method SHELXL
_refine_ls_goodness_of_fit_ref 2.527
_refine_ls_matrix_type full
_refine_ls_number_parameters 30
_refine_ls_number_reflns 1144
_refine_ls_number_restraints 0
_refine_ls_restrained_S_all 2.527
_refine_ls_R_factor_all 0.0243
_refine_ls_R_factor_gt 0.0219
_refine_ls_shift/su_max 0.001
_refine_ls_shift/su_mean 0.000
_refine_ls_structure_factor_coef Fsqd
_refine_ls_weighting_details
; calc 
 [1.00000+0.00000exp(0.00(sin\q/\l)^2^)]/ 
   [\s^2^(Fo^2^)+0.0000+0.0000*P+(0.0198P)^2^+0.0000sin\q/\l] 
 where P = 1.00000Fo^2^ + 0.00000Fc^2^ 
;
_refine_ls_weighting_scheme calc
_refine_ls_wR_factor_gt 0.0736
_refine_ls_wR_factor_ref 0.0822
_reflns_number_gt 1016
_reflns_number_total 1144
_reflns_threshold_expression >2sigma(I)
_cod_data_source_file ic201493w_si_001_2.cif
_cod_data_source_block compound(1)
_cod_original_sg_symbol_H-M 'I 41/a c d'
_cod_database_code 4326410

loop_
_symmetry_equiv_pos_as_xyz
'x, y, z'
'-x+1/2, -y, z+1/2'
'-y+1/4, x+3/4, z+1/4'
'y+1/4, -x+1/4, z+3/4'
'-x+1/2, y, -z'
'x, -y, -z+1/2'
'y+1/4, x+3/4, -z+3/4'
'-y+1/4, -x+1/4, -z+1/4'
'x+1/2, y+1/2, z+1/2'
'-x+1, -y+1/2, z+1'
'-y+3/4, x+5/4, z+3/4'
'y+3/4, -x+3/4, z+5/4'
'-x+1, y+1/2, -z+1/2'
'x+1/2, -y+1/2, -z+1'
'y+3/4, x+5/4, -z+5/4'
'-y+3/4, -x+3/4, -z+3/4'
'-x, -y, -z'
'x-1/2, y, -z-1/2'
'y-1/4, -x-3/4, -z-1/4'
'-y-1/4, x-1/4, -z-3/4'
'x-1/2, -y, z'
'-x, y, z-1/2'
'-y-1/4, -x-3/4, z-3/4'
'y-1/4, x-1/4, z-1/4'
'-x+1/2, -y+1/2, -z+1/2'
'x, y+1/2, -z'
'y+1/4, -x-1/4, -z+1/4'
'-y+1/4, x+1/4, -z-1/4'
'x, -y+1/2, z+1/2'
'-x+1/2, y+1/2, z'
'-y+1/4, -x-1/4, z-1/4'
'y+1/4, x+1/4, z+1/4'

loop_
_atom_site_label
_atom_site_type_symbol
_atom_site_fract_x
_atom_site_fract_y
_atom_site_fract_z
_atom_site_U_iso_or_equiv
_atom_site_adp_type
_atom_site_occupancy
_atom_site_symmetry_multiplicity
_atom_site_calc_flag
_atom_site_refinement_flags
Np1 Np 0.0000 0.2500 0.1250 0.00824(12) Uani 1 4 d S
Np2 Np 0.0000 0.2500 0.3750 0.00900(12) Uani 1 4 d S
P1 P 0.03724(8) 0.0000 0.2500 0.00782(16) Uani 1 2 d S
S1 S 0.24767(4) 0.31890(5) 0.91292(3) 0.01261(15) Uani 1 1 d .
S2 S 0.09195(5) 0.11176(5) 0.00233(2) 0.01053(14) Uani 1 1 d .

loop_
_atom_site_aniso_label
_atom_site_aniso_U_11
_atom_site_aniso_U_22
_atom_site_aniso_U_33
_atom_site_aniso_U_23
_atom_site_aniso_U_13
_atom_site_aniso_U_12
Np1 0.00939(14) 0.00939(14) 0.00592(19) 0.000 0.000 -0.00036(4)
Np2 0.00996(14) 0.00996(14) 0.00707(19) 0.000 0.000 0.000
P1 0.0093(3) 0.0076(3) 0.0065(3) 0.0004(2) 0.000 0.000
S1 0.0094(2) 0.0171(3) 0.0114(3) 0.00667(18) 0.00098(16) 0.00021(17)
S2 0.0107(2) 0.0105(2) 0.0104(2) -0.00074(15) 0.00084(16) -0.00242(17)

loop_
_atom_type_symbol
_atom_type_description
_atom_type_scat_dispersion_real
_atom_type_scat_dispersion_imag
_atom_type_scat_source
P P 0.1023 0.0942 'International Tables Vol C Tables 4.2.6.8 and 6.1.1.4'
S S 0.1246 0.1234 'International Tables Vol C Tables 4.2.6.8 and 6.1.1.4'
Np Np -11.4937 4.1493 'International Tables Vol C Tables 4.2.6.8 and 6.1.1.4'

loop_
_geom_angle_atom_site_label_1
_geom_angle_atom_site_label_2
_geom_angle_atom_site_label_3
_geom_angle
_geom_angle_site_symmetry_1
_geom_angle_site_symmetry_3
S1 Np1 S1 122.60(2) 14_455 12_453
S1 Np1 S1 151.16(2) 14_455 5_556
S1 Np1 S1 65.50(2) 12_453 5_556
S1 Np1 S1 65.50(2) 14_455 3_544
S1 Np1 S1 151.16(2) 12_453 3_544
S1 Np1 S1 122.60(2) 5_556 3_544
S1 Np1 S2 89.257(15) 14_455 .
S1 Np1 S2 125.744(15) 12_453 .
S1 Np1 S2 67.481(14) 5_556 .
S1 Np1 S2 79.151(16) 3_544 .
S1 Np1 S2 125.743(15) 14_455 8
S1 Np1 S2 89.257(15) 12_453 8
S1 Np1 S2 79.152(16) 5_556 8
S1 Np1 S2 67.481(14) 3_544 8
S2 Np1 S2 107.02(2) . 8
S1 Np1 S2 67.481(14) 14_455 10_454
S1 Np1 S2 79.152(16) 12_453 10_454
S1 Np1 S2 89.257(15) 5_556 10_454
S1 Np1 S2 125.743(15) 3_544 10_454
S2 Np1 S2 74.69(2) . 10_454
S2 Np1 S2 166.26(2) 8 10_454
S1 Np1 S2 79.152(16) 14_455 15_444
S1 Np1 S2 67.481(14) 12_453 15_444
S1 Np1 S2 125.743(15) 5_556 15_444
S1 Np1 S2 89.257(15) 3_544 15_444
S2 Np1 S2 166.26(2) . 15_444
S2 Np1 S2 74.69(2) 8 15_444
S2 Np1 S2 107.02(2) 10_454 15_444
S1 Np2 S1 93.673(5) 8_556 29_554
S1 Np2 S1 150.68(2) 8_556 15_445
S1 Np2 S1 93.673(5) 29_554 15_445
S1 Np2 S1 93.673(5) 8_556 22
S1 Np2 S1 150.68(2) 29_554 22
S1 Np2 S1 93.673(5) 15_445 22
S1 Np2 S2 138.474(14) 8_556 29
S1 Np2 S2 67.556(14) 29_554 29
S1 Np2 S2 70.072(15) 15_445 29
S1 Np2 S2 88.508(15) 22 29
S1 Np2 S2 88.508(15) 8_556 15_444
S1 Np2 S2 138.474(14) 29_554 15_444
S1 Np2 S2 67.556(14) 15_445 15_444
S1 Np2 S2 70.072(15) 22 15_444
S2 Np2 S2 130.477(12) 29 15_444
S1 Np2 S2 67.556(14) 8_556 8
S1 Np2 S2 70.072(15) 29_554 8
S1 Np2 S2 88.508(15) 15_445 8
S1 Np2 S2 138.474(14) 22 8
S2 Np2 S2 130.477(12) 29 8
S2 Np2 S2 72.646(19) 15_444 8
S1 Np2 S2 70.072(15) 8_556 22_556
S1 Np2 S2 88.508(15) 29_554 22_556
S1 Np2 S2 138.474(14) 15_445 22_556
S1 Np2 S2 67.556(14) 22 22_556
S2 Np2 S2 72.646(19) 29 22_556
S2 Np2 S2 130.477(12) 15_444 22_556
S2 Np2 S2 130.477(12) 8 22_556
S1 P1 S1 111.01(5) 3_544 8_556
S1 P1 S2 107.291(19) 3_544 8
S1 P1 S2 108.21(2) 8_556 8
S1 P1 S2 108.21(2) 3_544 3_545
S1 P1 S2 107.291(19) 8_556 3_545
S2 P1 S2 114.86(5) 8 3_545
P1 S1 Np2 94.203(19) 4 29
P1 S1 Np1 92.817(19) 4 11_545
Np2 S1 Np1 137.87(2) 29 11_545
P1 S2 Np1 91.64(2) 4_554 .
P1 S2 Np2 89.61(2) 4_554 29_554
Np1 S2 Np2 106.331(17) . 29_554

loop_
_geom_bond_atom_site_label_1
_geom_bond_atom_site_label_2
_geom_bond_distance
_geom_bond_site_symmetry_2
Np1 S1 2.9309(5) 14_455
Np1 S1 2.9309(5) 12_453
Np1 S1 2.9309(5) 5_556
Np1 S1 2.9309(5) 3_544
Np1 S2 2.9702(5) .
Np1 S2 2.9703(5) 8
Np1 S2 2.9703(5) 10_454
Np1 S2 2.9703(5) 15_444
Np2 S1 2.8839(5) 8_556
Np2 S1 2.8839(5) 29_554
Np2 S1 2.8839(5) 15_445
Np2 S1 2.8839(5) 22
Np2 S2 3.0419(5) 29
Np2 S2 3.0419(5) 15_444
Np2 S2 3.0419(5) 8
Np2 S2 3.0419(5) 22_556
P1 S1 2.0340(7) 3_544
P1 S1 2.0340(7) 8_556
P1 S2 2.0361(7) 8
P1 S2 2.0361(7) 3_545
S1 P1 2.0340(7) 4
S1 Np2 2.8839(5) 29
S1 Np1 2.9310(5) 11_545
S2 P1 2.0361(7) 4_554
S2 Np2 3.0419(5) 29_554
